data_4027916
loop_
_publ_author_name
'Tao Wang'
'Yu-Fei Zhang'
'Qin-Qing Hou'
'Wen-Rong Xu'
'Xiao-Ping Cao'
'Hak-Fun Chow'
'Dietmar Kuck'

_publ_section_title
;
 C3-Symmetrical Tribenzotriquinacene Derivatives: Optical Resolution
 through Cryptophane Synthesis and Supramolecular Self-Assembly into
 Nanotubes
;
_journal_name_full 'Journal of Organic Chemistry'
_journal_page_first 1062
_journal_page_last 1069
_journal_paper_doi 10.1021/jo302470v
_journal_volume 78
_journal_year 2013
_chemical_formula_sum 'C30 H30 O4.5'
_chemical_formula_weight 462.54
_chemical_name_systematic
; 
 ? 
;
_space_group_IT_number 147
_symmetry_cell_setting trigonal
_symmetry_space_group_name_Hall '-P 3'
_symmetry_space_group_name_H-M 'P -3'
_atom_sites_solution_hydrogens geom
_atom_sites_solution_primary direct
_atom_sites_solution_secondary difmap
_audit_creation_method SHELXL-97
_cell_angle_alpha 90.00
_cell_angle_beta 90.00
_cell_angle_gamma 120.00
_cell_formula_units_Z 2
_cell_length_a 11.9712(12)
_cell_length_b 11.9712(12)
_cell_length_c 9.9653(13)
_cell_measurement_reflns_used 1253
_cell_measurement_temperature 296(2)
_cell_measurement_theta_max 22.17
_cell_measurement_theta_min 2.83
_cell_volume 1236.8(2)
_computing_cell_refinement 'Bruker SAINT'
_computing_data_collection 'Bruker APEX2'
_computing_data_reduction 'Bruker SAINT'
_computing_molecular_graphics 'Bruker SHELXTL'
_computing_publication_material 'Bruker SHELXTL'
_computing_structure_refinement 'SHELXL-97 (Sheldrick, 2008)'
_computing_structure_solution 'SHELXS-97 (Sheldrick, 2008)'
_diffrn_ambient_temperature 296(2)
_diffrn_measured_fraction_theta_full 0.991
_diffrn_measured_fraction_theta_max 0.991
_diffrn_measurement_device_type 'Bruker APEX-II CCD'
_diffrn_measurement_method '\f and \w scans'
_diffrn_radiation_monochromator graphite
_diffrn_radiation_source 'fine-focus sealed tube'
_diffrn_radiation_type MoK\a
_diffrn_radiation_wavelength 0.71073
_diffrn_reflns_av_R_equivalents 0.0455
_diffrn_reflns_av_sigmaI/netI 0.0353
_diffrn_reflns_limit_h_max 14
_diffrn_reflns_limit_h_min -8
_diffrn_reflns_limit_k_max 14
_diffrn_reflns_limit_k_min -14
_diffrn_reflns_limit_l_max 12
_diffrn_reflns_limit_l_min -11
_diffrn_reflns_number 6961
_diffrn_reflns_theta_full 25.95
_diffrn_reflns_theta_max 25.95
_diffrn_reflns_theta_min 1.96
_exptl_absorpt_coefficient_mu 0.082
_exptl_absorpt_correction_T_max 0.9797
_exptl_absorpt_correction_T_min 0.9741
_exptl_absorpt_correction_type multi-scan
_exptl_absorpt_process_details SADABS
_exptl_crystal_colour Colorless
_exptl_crystal_density_diffrn 1.242
_exptl_crystal_description block
_exptl_crystal_F_000 492
_exptl_crystal_size_max 0.32
_exptl_crystal_size_mid 0.31
_exptl_crystal_size_min 0.25
_refine_diff_density_max 0.536
_refine_diff_density_min -0.258
_refine_diff_density_rms 0.055
_refine_ls_extinction_method none
_refine_ls_goodness_of_fit_ref 1.013
_refine_ls_hydrogen_treatment constr
_refine_ls_matrix_type full
_refine_ls_number_parameters 108
_refine_ls_number_reflns 1613
_refine_ls_number_restraints 0
_refine_ls_restrained_S_all 1.013
_refine_ls_R_factor_all 0.0867
_refine_ls_R_factor_gt 0.0619
_refine_ls_shift/su_max 0.000
_refine_ls_shift/su_mean 0.000
_refine_ls_structure_factor_coef Fsqd
_refine_ls_weighting_details 'calc w=1/[\s^2^(Fo^2^)+(0.1000P)^2^+0.7520P] where P=(Fo^2^+2Fc^2^)/3'
_refine_ls_weighting_scheme calc
_refine_ls_wR_factor_gt 0.1715
_refine_ls_wR_factor_ref 0.1960
_reflns_number_gt 1131
_reflns_number_total 1613
_reflns_threshold_expression >2sigma(I)
_cod_data_source_file jo302470v_si_003.cif
_cod_data_source_block p-1
_cod_depositor_comments
;
The following automatic conversions were performed:

'_exptl_absorpt_correction_type' value 'multi-scans' was replaced
with the value 'multi-scan' as specified in the replacement file
'src/cod-tools/trunk/data/replacement-values/replacement_values.lst'.

Automatic conversion script
Id: cif_fix_values 5376 2017-05-30 11:51:03Z andrius 
;
_cod_original_formula_sum 'C30 H30 O4.50'
_cod_database_code 4027916

loop_
_symmetry_equiv_pos_as_xyz
'x, y, z'
'-y, x-y, z'
'-x+y, -x, z'
'-x, -y, -z'
'y, -x+y, -z'
'x-y, x, -z'

loop_
_atom_site_label
_atom_site_type_symbol
_atom_site_fract_x
_atom_site_fract_y
_atom_site_fract_z
_atom_site_U_iso_or_equiv
_atom_site_adp_type
_atom_site_occupancy
_atom_site_symmetry_multiplicity
_atom_site_calc_flag
_atom_site_refinement_flags
C1 C 1.0380(2) 0.5174(3) 0.1641(3) 0.0425(7) Uani 1 1 d .
H1 H 1.1074 0.5808 0.1160 0.051 Uiso 1 1 calc R
C2 C 1.0159(2) 0.3920(2) 0.1633(2) 0.0384(6) Uani 1 1 d .
C3 C 0.9101(2) 0.2979(2) 0.2341(2) 0.0384(6) Uani 1 1 d .
H3 H 0.8931 0.2131 0.2341 0.046 Uiso 1 1 calc R
C4 C 0.8299(2) 0.3299(2) 0.3046(2) 0.0330(6) Uani 1 1 d .
C5 C 1.1107(3) 0.3649(3) 0.0942(3) 0.0487(7) Uani 1 1 d .
H5A H 1.1569 0.4308 0.0270 0.058 Uiso 1 1 calc R
H5B H 1.1731 0.3694 0.1593 0.058 Uiso 1 1 calc R
C6 C 0.7138(2) 0.2411(2) 0.3901(2) 0.0348(6) Uani 1 1 d .
C7 C 0.6667 0.3333 0.4500(4) 0.0368(10) Uani 1 3 d S
C8 C 0.6667 0.3333 0.6041(4) 0.0530(13) Uani 1 3 d S
H8A H 0.6073 0.2482 0.6362 0.079 Uiso 0.33 1 calc PR
H8B H 0.6410 0.3927 0.6362 0.079 Uiso 0.33 1 calc PR
H8C H 0.7518 0.3590 0.6362 0.079 Uiso 0.33 1 calc PR
C9 C 0.6013(2) 0.1455(2) 0.3054(2) 0.0333(6) Uani 1 1 d .
C10 C 0.5909(2) 0.0409(2) 0.2347(3) 0.0417(6) Uani 1 1 d .
H10 H 0.6588 0.0240 0.2347 0.050 Uiso 1 1 calc R
C11 C 0.7509(3) 0.1693(3) 0.4923(3) 0.0504(7) Uani 1 1 d .
H11A H 0.6771 0.1141 0.5462 0.076 Uiso 1 1 calc R
H11B H 0.8188 0.2306 0.5489 0.076 Uiso 1 1 calc R
H11C H 0.7799 0.1183 0.4457 0.076 Uiso 1 1 calc R
C12 C 0.0000 0.0000 0.3868(16) 0.37(2) Uani 1 3 d S
O1 O 1.05116(18) 0.24310(19) 0.0323(2) 0.0610(7) Uani 1 1 d .
H1A H 1.1066 0.2286 0.0027 0.091 Uiso 1 1 calc R
O2 O 0.0000 0.0000 0.5000 0.245(8) Uani 1 6 d S
O3 O 0.0000 0.0000 0.282(2) 0.321(9) Uani 1 3 d S

loop_
_atom_site_aniso_label
_atom_site_aniso_U_11
_atom_site_aniso_U_22
_atom_site_aniso_U_33
_atom_site_aniso_U_23
_atom_site_aniso_U_13
_atom_site_aniso_U_12
C1 0.0299(12) 0.0433(14) 0.0460(15) 0.0060(11) 0.0022(11) 0.0121(11)
C2 0.0304(12) 0.0447(14) 0.0377(13) -0.0030(11) -0.0044(10) 0.0168(11)
C3 0.0336(13) 0.0342(13) 0.0461(14) -0.0019(10) -0.0020(10) 0.0161(11)
C4 0.0300(12) 0.0351(12) 0.0326(12) 0.0016(9) -0.0037(9) 0.0153(10)
C5 0.0370(14) 0.0493(16) 0.0547(16) -0.0079(13) -0.0008(12) 0.0178(12)
C6 0.0363(13) 0.0361(13) 0.0343(12) 0.0025(10) 0.0009(10) 0.0200(11)
C7 0.0401(14) 0.0401(14) 0.030(2) 0.000 0.000 0.0200(7)
C8 0.064(2) 0.064(2) 0.031(2) 0.000 0.000 0.0321(10)
C9 0.0349(13) 0.0317(12) 0.0328(12) 0.0059(9) 0.0052(9) 0.0164(10)
C10 0.0384(14) 0.0372(13) 0.0518(15) 0.0021(11) 0.0058(11) 0.0207(12)
C11 0.0546(17) 0.0538(17) 0.0486(16) 0.0116(12) -0.0009(13) 0.0314(14)
C12 0.53(3) 0.53(3) 0.049(7) 0.000 0.000 0.265(16)
O1 0.0364(11) 0.0518(12) 0.0901(16) -0.0193(11) 0.0046(10) 0.0185(9)
O2 0.296(14) 0.296(14) 0.143(14) 0.000 0.000 0.148(7)
O3 0.365(14) 0.365(14) 0.232(16) 0.000 0.000 0.183(7)

loop_
_atom_type_symbol
_atom_type_description
_atom_type_scat_dispersion_real
_atom_type_scat_dispersion_imag
_atom_type_scat_source
C C 0.0033 0.0016 'International Tables Vol C Tables 4.2.6.8 and 6.1.1.4'
H H 0.0000 0.0000 'International Tables Vol C Tables 4.2.6.8 and 6.1.1.4'
O O 0.0106 0.0060 'International Tables Vol C Tables 4.2.6.8 and 6.1.1.4'

loop_
_geom_angle_atom_site_label_1
_geom_angle_atom_site_label_2
_geom_angle_atom_site_label_3
_geom_angle
_geom_angle_site_symmetry_1
_geom_angle_site_symmetry_3
C10 C1 C2 121.4(2) 2_655 .
C10 C1 H1 119.3 2_655 .
C2 C1 H1 119.3 . .
C1 C2 C3 118.5(2) . .
C1 C2 C5 118.8(2) . .
C3 C2 C5 122.6(2) . .
C4 C3 C2 120.4(2) . .
C4 C3 H3 119.8 . .
C2 C3 H3 119.8 . .
C9 C4 C3 120.2(2) 2_655 .
C9 C4 C6 112.3(2) 2_655 .
C3 C4 C6 127.4(2) . .
O1 C5 C2 112.4(2) . .
O1 C5 H5A 109.1 . .
C2 C5 H5A 109.1 . .
O1 C5 H5B 109.1 . .
C2 C5 H5B 109.1 . .
H5A C5 H5B 107.9 . .
C9 C6 C4 111.89(18) . .
C9 C6 C11 110.1(2) . .
C4 C6 C11 110.1(2) . .
C9 C6 C7 104.14(17) . .
C4 C6 C7 104.11(17) . .
C11 C6 C7 116.3(2) . .
C8 C7 C6 112.10(15) . .
C8 C7 C6 112.10(15) . 2_655
C6 C7 C6 106.72(17) . 2_655
C8 C7 C6 112.10(15) . 3_665
C6 C7 C6 106.72(17) . 3_665
C6 C7 C6 106.72(17) 2_655 3_665
C7 C8 H8A 109.5 . .
C7 C8 H8B 109.5 . .
H8A C8 H8B 109.5 . .
C7 C8 H8C 109.5 . .
H8A C8 H8C 109.5 . .
H8B C8 H8C 109.5 . .
C4 C9 C10 119.7(2) 3_665 .
C4 C9 C6 112.7(2) 3_665 .
C10 C9 C6 127.6(2) . .
C1 C10 C9 119.7(2) 3_665 .
C1 C10 H10 120.1 3_665 .
C9 C10 H10 120.1 . .
C6 C11 H11A 109.5 . .
C6 C11 H11B 109.5 . .
H11A C11 H11B 109.5 . .
C6 C11 H11C 109.5 . .
H11A C11 H11C 109.5 . .
H11B C11 H11C 109.5 . .
O3 C12 O2 180.000(2) . .
C5 O1 H1A 109.5 . .
C12 O2 C12 180.000(2) 4_556 .

loop_
_geom_bond_atom_site_label_1
_geom_bond_atom_site_label_2
_geom_bond_distance
_geom_bond_site_symmetry_2
C1 C10 1.382(4) 2_655
C1 C2 1.387(4) .
C1 H1 0.9300 .
C2 C3 1.394(3) .
C2 C5 1.495(4) .
C3 C4 1.389(3) .
C3 H3 0.9300 .
C4 C9 1.385(3) 2_655
C4 C6 1.520(3) .
C5 O1 1.406(3) .
C5 H5A 0.9700 .
C5 H5B 0.9700 .
C6 C9 1.515(3) .
C6 C11 1.535(3) .
C6 C7 1.586(3) .
C7 C8 1.536(6) .
C7 C6 1.586(3) 2_655
C7 C6 1.586(3) 3_665
C8 H8A 0.9600 .
C8 H8B 0.9600 .
C8 H8C 0.9600 .
C9 C4 1.385(3) 3_665
C9 C10 1.387(3) .
C10 C1 1.382(4) 3_665
C10 H10 0.9300 .
C11 H11A 0.9600 .
C11 H11B 0.9600 .
C11 H11C 0.9600 .
C12 O3 1.05(2) .
C12 O2 1.128(16) .
O1 H1A 0.8200 .
O2 C12 1.128(16) 4_556

loop_
_geom_torsion_atom_site_label_1
_geom_torsion_atom_site_label_2
_geom_torsion_atom_site_label_3
_geom_torsion_atom_site_label_4
_geom_torsion
_geom_torsion_site_symmetry_1
_geom_torsion_site_symmetry_4
C10 C1 C2 C3 1.1(4) 2_655 .
C10 C1 C2 C5 -175.1(2) 2_655 .
C1 C2 C3 C4 -0.6(4) . .
C5 C2 C3 C4 175.4(2) . .
C2 C3 C4 C9 -0.1(3) . 2_655
C2 C3 C4 C6 -177.9(2) . .
C1 C2 C5 O1 -145.1(2) . .
C3 C2 C5 O1 38.9(4) . .
C9 C4 C6 C9 111.1(2) 2_655 .
C3 C4 C6 C9 -71.0(3) . .
C9 C4 C6 C11 -126.1(2) 2_655 .
C3 C4 C6 C11 51.8(3) . .
C9 C4 C6 C7 -0.7(3) 2_655 .
C3 C4 C6 C7 177.2(2) . .
C9 C6 C7 C8 121.18(12) . .
C4 C6 C7 C8 -121.46(13) . .
C11 C6 C7 C8 -0.1(2) . .
C9 C6 C7 C6 -115.73(15) . 2_655
C4 C6 C7 C6 1.6(3) . 2_655
C11 C6 C7 C6 123.0(3) . 2_655
C9 C6 C7 C6 -1.9(3) . 3_665
C4 C6 C7 C6 115.45(15) . 3_665
C11 C6 C7 C6 -123.2(3) . 3_665
C4 C6 C9 C4 -110.3(2) . 3_665
C11 C6 C9 C4 126.9(2) . 3_665
C7 C6 C9 C4 1.6(3) . 3_665
C4 C6 C9 C10 70.7(3) . .
C11 C6 C9 C10 -52.1(3) . .
C7 C6 C9 C10 -177.5(2) . .
C4 C9 C10 C1 -0.1(4) 3_665 3_665
C6 C9 C10 C1 178.9(2) . 3_665
O3 C12 O2 C12 0.0 . 4_556
